data_7019324
loop_
_publ_author_name
'Smythe, Nathan C.'
'Butler, Derek P.'
'Moore, Curtis E.'
'McGowan, William R.'
'Rheingold, Arnold L.'
'Beauvais, Laurance G.'

_publ_section_title
;
 A heterobimetallic metal-organic framework with tunable reactive metal
 sites: synthesis, characterization, and reactivity.
;
_journal_issue 26
_journal_name_full 'Dalton transactions (Cambridge, England : 2003)'
_journal_page_first 7855
_journal_page_last 7858
_journal_paper_doi 10.1039/c2dt30184a
_journal_volume 41
_journal_year 2012
_chemical_formula_moiety 'C48 H24 Cd Cu N4 O7, 3(C5 H11 N1 O1), (H2 O1), (C5, H11, N1)'
_chemical_formula_sum 'C57 H52 Cd Cu N6 O12'
_chemical_formula_weight 1188.99
_chemical_name_systematic
;
?
;
_space_group_crystal_system orthorhombic
_space_group_IT_number 61
_space_group_name_Hall '-P 2ac 2ab'
_space_group_name_H-M_alt 'P b c a'
_symmetry_space_group_name_Hall '-P 2ac 2ab'
_symmetry_space_group_name_H-M 'P b c a'
_atom_sites_solution_hydrogens geom
_atom_sites_solution_primary direct
_atom_sites_solution_secondary difmap
_audit_creation_date 2012-02-21
_audit_creation_method
;
Olex2 1.1
(compiled Nov 1 2011 20:42:30, GUI svn.r3906)
;
_cell_angle_alpha 90.00
_cell_angle_beta 90.00
_cell_angle_gamma 90.00
_cell_formula_units_Z 8
_cell_length_a 9.3440(6)
_cell_length_b 41.835(3)
_cell_length_c 30.0493(18)
_cell_measurement_reflns_used 9949
_cell_measurement_temperature 100(2)
_cell_measurement_theta_max 58.93
_cell_measurement_theta_min 2.57
_cell_volume 11746.5(13)
_computing_cell_refinement 'Bruker Apex2'
_computing_data_collection 'Bruker SAINT'
_computing_data_reduction 'Bruker SAINT'
_computing_molecular_graphics
;
O. V. Dolomanov, L. J. Bourhis, R. J. Gildea, J. A. K. Howard and H. Puschmann,
OLEX2: a complete structure solution, refinement and analysis program.
J. Appl. Cryst. (2009). 42, 339-341.
;
_computing_publication_material
;
O. V. Dolomanov, L. J. Bourhis, R. J. Gildea, J. A. K. Howard and H. Puschmann,
OLEX2: a complete structure solution, refinement and analysis program.
J. Appl. Cryst. (2009). 42, 339-341.
;
_computing_structure_refinement
;
XL, G.M. Sheldrick, Acta Cryst.
(2008). A64, 112-122
;
_computing_structure_solution 'SHELXS-97 (Sheldrick, 2008)'
_diffrn_ambient_temperature 100.15
_diffrn_measured_fraction_theta_full 0.884
_diffrn_measured_fraction_theta_max 0.884
_diffrn_measurement_device_type 'Bruker Smart 6K CCD'
_diffrn_measurement_method '\f and \w scans'
_diffrn_radiation_monochromator graphite
_diffrn_radiation_type 'CU K\a'
_diffrn_radiation_wavelength 1.54184
_diffrn_reflns_av_R_equivalents 0.0663
_diffrn_reflns_av_unetI/netI 0.0523
_diffrn_reflns_limit_h_max 9
_diffrn_reflns_limit_h_min -10
_diffrn_reflns_limit_k_max 41
_diffrn_reflns_limit_k_min -46
_diffrn_reflns_limit_l_max 29
_diffrn_reflns_limit_l_min -33
_diffrn_reflns_number 36393
_diffrn_reflns_theta_full 59.02
_diffrn_reflns_theta_max 59.02
_diffrn_reflns_theta_min 2.11
_diffrn_source 'fine-focus sealed tube'
_diffrn_source_current 20.0
_diffrn_source_power 0.9
_diffrn_source_voltage 45.0
_exptl_absorpt_coefficient_mu 3.869
_exptl_absorpt_correction_T_max 0.6153
_exptl_absorpt_correction_T_min 0.5131
_exptl_absorpt_correction_type multi-scan
_exptl_absorpt_process_details SADABS
_exptl_crystal_colour purple-red
_exptl_crystal_density_diffrn 1.345
_exptl_crystal_density_meas ?
_exptl_crystal_density_method 'not measured'
_exptl_crystal_description 'irregular blocks'
_exptl_crystal_F_000 4872
_exptl_crystal_size_max 0.20
_exptl_crystal_size_mid 0.17
_exptl_crystal_size_min 0.14
_refine_diff_density_max 4.267
_refine_diff_density_min -0.810
_refine_diff_density_rms 0.159
_refine_ls_extinction_method none
_refine_ls_goodness_of_fit_ref 1.067
_refine_ls_hydrogen_treatment constr
_refine_ls_matrix_type full
_refine_ls_number_parameters 538
_refine_ls_number_reflns 7487
_refine_ls_number_restraints 7
_refine_ls_restrained_S_all 1.070
_refine_ls_R_factor_all 0.1097
_refine_ls_R_factor_gt 0.0991
_refine_ls_shift/su_max 0.005
_refine_ls_shift/su_mean 0.000
_refine_ls_structure_factor_coef Fsqd
_refine_ls_weighting_details 'calc w=1/[\s^2^(Fo^2^)+(0.1748P)^2^+35.1926P] where P=(Fo^2^+2Fc^2^)/3'
_refine_ls_weighting_scheme calc
_refine_ls_wR_factor_gt 0.2592
_refine_ls_wR_factor_ref 0.2683
_reflns_number_gt 6147
_reflns_number_total 7487
_reflns_threshold_expression >2sigma(I)
_cod_data_source_file c2dt30184a.txt
_cod_data_source_block structure1_cunew
_cod_depositor_comments
;
The following automatic conversions were performed:

'_exptl_crystal_density_meas' value 'not measured' was changed to '?'
- the value is perceived as not measured.

Automatic conversion script
Id: cif_fix_values 3008 2015-01-20 13:52:24Z robertas 
;
_cod_original_cell_volume 11746.6(13)
_cod_database_code 7019324

loop_
_space_group_symop_id
_space_group_symop_operation_xyz
1 'x, y, z'
2 '-x+1/2, -y, z+1/2'
3 'x+1/2, -y+1/2, -z'
4 '-x, y+1/2, -z+1/2'
5 '-x, -y, -z'
6 'x-1/2, y, -z-1/2'
7 '-x-1/2, y-1/2, z'
8 'x, -y-1/2, z-1/2'

loop_
_atom_site_label
_atom_site_type_symbol
_atom_site_fract_x
_atom_site_fract_y
_atom_site_fract_z
_atom_site_U_iso_or_equiv
_atom_site_adp_type
_atom_site_occupancy
_atom_site_symmetry_multiplicity
_atom_site_calc_flag
_atom_site_refinement_flags
C32 C 0.4951(13) 0.74841(18) 0.2310(4) 0.077(3) Uani 1 1 d .
H32 H 0.4072 0.7508 0.2466 0.092 Uiso 1 1 calc R
C27 C 0.5557(9) 0.77437(16) 0.2102(3) 0.0459(19) Uani 1 1 d .
C28 C 0.6880(10) 0.77003(19) 0.1888(3) 0.055(2) Uani 1 1 d .
H28 H 0.7343 0.7876 0.1748 0.066 Uiso 1 1 calc R
C31 C 0.5620(12) 0.71858(17) 0.2294(4) 0.072(3) Uani 1 1 d .
H31 H 0.5175 0.7008 0.2434 0.087 Uiso 1 1 calc R
C29 C 0.7491(10) 0.74076(17) 0.1881(4) 0.058(3) Uani 1 1 d .
H29 H 0.8375 0.7383 0.1728 0.070 Uiso 1 1 calc R
C30 C 0.6902(9) 0.71434(17) 0.2083(3) 0.0451(18) Uani 1 1 d .
Cd1 Cd -0.34105(6) 1.120535(11) 0.18625(2) 0.0473(3) Uani 1 1 d .
Cu1 Cu 0.27173(12) 0.87304(2) 0.20972(4) 0.0446(4) Uani 1 1 d .
O1 O -0.5442(10) 1.12040(12) 0.2267(4) 0.104(3) Uani 1 1 d .
O2 O -0.1924(8) 1.08364(13) 0.2204(2) 0.072(2) Uani 1 1 d .
O3 O -0.1911(8) 1.15843(12) 0.2214(2) 0.0663(18) Uani 1 1 d .
O4 O -0.3703(7) 1.17826(14) 0.1813(3) 0.071(2) Uani 1 1 d .
O5 O -0.3581(6) 1.06158(13) 0.1793(2) 0.0565(16) Uani 1 1 d .
O7 O -0.4481(7) 1.11990(11) 0.1144(2) 0.0553(15) Uani 1 1 d .
O8 O -0.2133(7) 1.12244(14) 0.1193(2) 0.0631(17) Uani 1 1 d .
C46 C -0.2589(11) 1.18150(17) 0.2036(3) 0.050(2) Uani 1 1 d .
N3 N 0.3647(7) 0.84593(13) 0.2566(2) 0.0440(16) Uani 1 1 d .
C45 C -0.2470(11) 1.05933(17) 0.2002(3) 0.052(2) Uani 1 1 d .
C11 C 0.2727(9) 0.87262(16) 0.3240(3) 0.049(2) Uani 1 1 d .
C43 C -0.2263(10) 1.00137(18) 0.1857(3) 0.056(2) Uani 1 1 d .
H43 H -0.3161 1.0023 0.1710 0.067 Uiso 1 1 calc R
C42 C -0.1699(9) 1.02864(17) 0.2042(3) 0.050(2) Uani 1 1 d .
N1 N 0.1941(7) 0.90175(14) 0.1637(2) 0.0466(16) Uani 1 1 d .
N2 N 0.3587(7) 0.84526(15) 0.1627(2) 0.0498(17) Uani 1 1 d .
N4 N 0.1765(7) 0.89879(14) 0.2566(3) 0.0502(18) Uani 1 1 d .
C47 C -0.3250(9) 1.12114(18) 0.0967(4) 0.055(2) Uani 1 1 d .
C12 C 0.1754(9) 0.89273(18) 0.3017(3) 0.048(2) Uani 1 1 d .
C20 C 0.2236(9) 0.90057(19) 0.1169(3) 0.057(2) Uani 1 1 d .
C1 C 0.2857(10) 0.87560(19) 0.0955(4) 0.057(2) Uani 1 1 d .
C41 C -0.0399(14) 1.02511(19) 0.2277(4) 0.083(4) Uani 1 1 d .
H41 H 0.0004 1.0431 0.2424 0.100 Uiso 1 1 calc R
C6 C 0.4799(9) 0.80529(17) 0.2091(3) 0.051(2) Uani 1 1 d .
C19 C 0.1723(10) 0.9298(2) 0.0962(4) 0.065(2) Uani 1 1 d .
H19 H 0.1800 0.9355 0.0657 0.077 Uiso 1 1 calc R
C8 C 0.5302(9) 0.81338(17) 0.2909(3) 0.051(2) Uani 1 1 d .
H8 H 0.6020 0.7975 0.2948 0.061 Uiso 1 1 calc R
C7 C 0.4588(8) 0.82167(15) 0.2498(3) 0.0441(19) Uani 1 1 d .
C15 C 0.0789(8) 0.92314(16) 0.2508(3) 0.048(2) Uani 1 1 d .
C36 C 0.2967(12) 0.8710(3) 0.4661(3) 0.077(3) Uani 1 1 d DU
C3 C 0.3923(10) 0.8195(2) 0.0952(4) 0.063(2) Uani 1 1 d .
H3 H 0.3897 0.8153 0.0641 0.076 Uiso 1 1 calc R
C16 C 0.0589(9) 0.93993(17) 0.2110(3) 0.0472(19) Uani 1 1 d .
C2 C 0.3415(9) 0.8483(2) 0.1178(3) 0.053(2) Uani 1 1 d .
C44 C -0.1534(9) 0.97230(19) 0.1883(4) 0.062(3) Uani 1 1 d .
H44 H -0.1943 0.9538 0.1750 0.074 Uiso 1 1 calc R
C10 C 0.3692(9) 0.85239(17) 0.3004(3) 0.049(2) Uani 1 1 d .
C4 C 0.4429(10) 0.8002(2) 0.1268(4) 0.063(2) Uani 1 1 d .
H4 H 0.4837 0.7797 0.1226 0.076 Uiso 1 1 calc R
C5 C 0.4240(9) 0.81653(17) 0.1684(3) 0.052(2) Uani 1 1 d .
C9 C 0.4746(9) 0.83267(17) 0.3228(3) 0.051(2) Uani 1 1 d .
H9 H 0.4994 0.8332 0.3535 0.061 Uiso 1 1 calc R
C34 C 0.2548(11) 0.8445(2) 0.3993(4) 0.072(3) Uani 1 1 d .
H34 H 0.2354 0.8253 0.3837 0.086 Uiso 1 1 calc R
C40 C 0.0270(13) 0.99704(19) 0.2295(5) 0.089(4) Uani 1 1 d .
H40 H 0.1147 0.9958 0.2454 0.106 Uiso 1 1 calc R
C18 C 0.1122(9) 0.94718(18) 0.1286(3) 0.057(2) Uani 1 1 d .
H18 H 0.0706 0.9677 0.1247 0.069 Uiso 1 1 calc R
C33 C 0.2769(9) 0.87277(18) 0.3744(3) 0.051(2) Uani 1 1 d .
C17 C 0.1198(10) 0.93015(19) 0.1704(4) 0.061(3) Uani 1 1 d .
C26 C 0.4300(5) 0.88094(18) 0.0253(2) 0.092(4) Uani 1 1 d G
H26 H 0.5140 0.8833 0.0429 0.111 Uiso 1 1 calc R
C25 C 0.4395(5) 0.88112(18) -0.0208(2) 0.089(4) Uani 1 1 d G
H25 H 0.5299 0.8836 -0.0348 0.106 Uiso 1 1 calc R
C24 C 0.3166(6) 0.87769(14) -0.04645(15) 0.056(2) Uani 1 1 d G
C23 C 0.1843(5) 0.87408(16) -0.02593(19) 0.078(3) Uani 1 1 d G
H23 H 0.1003 0.8717 -0.0434 0.094 Uiso 1 1 calc R
C22 C 0.1748(5) 0.87389(16) 0.02024(19) 0.071(3) Uani 1 1 d G
H22 H 0.0844 0.8714 0.0343 0.085 Uiso 1 1 calc R
C21 C 0.2977(6) 0.87733(14) 0.04587(15) 0.059(2) Uani 1 1 d G
C39 C -0.0249(10) 0.96978(17) 0.2095(3) 0.054(2) Uani 1 1 d .
C38 C 0.3107(12) 0.8993(2) 0.3978(4) 0.070(3) Uani 1 1 d .
H38 H 0.3304 0.9186 0.3825 0.084 Uiso 1 1 calc R
C35 C 0.2598(14) 0.8434(3) 0.4434(4) 0.083(3) Uani 1 1 d .
H35 H 0.2386 0.8243 0.4590 0.100 Uiso 1 1 calc R
C37 C 0.3171(12) 0.8986(3) 0.4437(4) 0.081(3) Uani 1 1 d .
H37 H 0.3360 0.9178 0.4597 0.098 Uiso 1 1 calc R
C14 C 0.0111(9) 0.93086(17) 0.2921(3) 0.051(2) Uani 1 1 d .
H14 H -0.0628 0.9462 0.2963 0.061 Uiso 1 1 calc R
C13 C 0.0718(9) 0.91220(17) 0.3245(3) 0.055(2) Uani 1 1 d .
H13 H 0.0502 0.9121 0.3554 0.065 Uiso 1 1 calc R
C48 C 0.308(2) 0.8719(5) 0.5122(5) 0.170(8) Uani 1 1 d DU

loop_
_atom_site_aniso_label
_atom_site_aniso_U_11
_atom_site_aniso_U_22
_atom_site_aniso_U_33
_atom_site_aniso_U_23
_atom_site_aniso_U_13
_atom_site_aniso_U_12
C32 0.104(8) 0.043(4) 0.084(8) 0.008(4) 0.037(7) -0.005(5)
C27 0.061(5) 0.036(4) 0.041(5) 0.002(3) -0.005(4) -0.011(3)
C28 0.052(5) 0.042(4) 0.072(7) 0.016(4) -0.010(4) -0.008(4)
C31 0.090(7) 0.030(4) 0.096(8) 0.010(4) 0.038(6) 0.001(4)
C29 0.050(5) 0.035(4) 0.089(8) -0.001(4) -0.006(4) -0.008(4)
C30 0.059(5) 0.044(4) 0.032(5) -0.001(3) 0.006(4) -0.010(3)
Cd1 0.0512(4) 0.0433(4) 0.0473(5) 0.0027(2) 0.0014(3) 0.0012(2)
Cu1 0.0447(6) 0.0453(6) 0.0437(8) 0.0025(4) -0.0026(5) -0.0019(5)
O1 0.114(7) 0.046(3) 0.153(8) 0.003(4) 0.080(7) 0.003(3)
O2 0.106(5) 0.038(3) 0.073(5) -0.003(3) -0.035(4) 0.000(3)
O3 0.100(5) 0.035(3) 0.064(4) 0.012(3) -0.026(4) 0.011(3)
O4 0.052(4) 0.042(3) 0.118(7) 0.016(3) 0.001(4) -0.002(3)
O5 0.056(4) 0.044(3) 0.070(5) -0.012(3) 0.007(3) -0.006(2)
O7 0.054(4) 0.067(3) 0.045(4) 0.009(2) 0.007(3) 0.009(2)
O8 0.054(4) 0.094(5) 0.041(4) 0.017(3) 0.005(3) 0.009(3)
C46 0.071(6) 0.034(4) 0.045(6) 0.009(3) 0.007(5) 0.009(4)
N3 0.052(4) 0.037(3) 0.043(5) 0.000(3) -0.001(3) -0.009(3)
C45 0.069(6) 0.037(4) 0.050(6) -0.003(3) 0.000(5) -0.012(4)
C11 0.055(5) 0.037(4) 0.055(6) 0.000(3) -0.003(4) -0.015(4)
C43 0.048(5) 0.048(4) 0.072(7) -0.016(4) -0.002(4) -0.005(4)
C42 0.059(5) 0.034(4) 0.058(6) -0.003(4) -0.004(4) -0.007(3)
N1 0.043(3) 0.048(3) 0.048(5) -0.005(3) -0.001(3) 0.004(3)
N2 0.050(4) 0.055(4) 0.045(5) 0.011(3) -0.012(3) -0.002(3)
N4 0.048(4) 0.039(3) 0.063(5) 0.008(3) -0.005(3) -0.013(3)
C47 0.044(5) 0.061(5) 0.060(7) 0.016(4) 0.007(5) 0.008(3)
C12 0.062(5) 0.041(4) 0.042(5) 0.005(3) 0.007(4) -0.007(3)
C20 0.049(5) 0.056(5) 0.066(7) 0.002(4) -0.004(4) 0.003(4)
C1 0.043(4) 0.067(5) 0.062(7) 0.001(4) 0.003(4) 0.003(4)
C41 0.124(9) 0.042(5) 0.085(8) -0.010(4) -0.053(7) -0.014(5)
C6 0.059(5) 0.040(4) 0.055(6) -0.002(4) 0.002(4) -0.016(3)
C19 0.073(6) 0.074(6) 0.046(6) 0.012(4) -0.005(5) 0.010(4)
C8 0.059(5) 0.040(4) 0.053(6) 0.011(3) -0.006(4) -0.003(3)
C7 0.044(4) 0.035(3) 0.054(6) 0.009(3) -0.010(4) -0.011(3)
C15 0.043(4) 0.040(4) 0.060(6) -0.003(3) -0.001(4) -0.004(3)
C36 0.058(6) 0.148(10) 0.027(5) -0.002(6) -0.001(4) -0.013(6)
C3 0.058(5) 0.078(6) 0.053(6) -0.014(5) -0.002(5) 0.003(4)
C16 0.050(4) 0.042(4) 0.050(6) -0.004(3) -0.003(4) -0.005(3)
C2 0.048(5) 0.061(5) 0.050(6) 0.000(4) 0.001(4) 0.008(3)
C44 0.049(5) 0.035(4) 0.102(9) -0.023(4) -0.006(5) -0.003(3)
C10 0.051(5) 0.041(4) 0.055(6) 0.006(4) -0.007(4) -0.012(3)
C4 0.062(5) 0.055(5) 0.073(7) -0.006(4) -0.009(5) 0.000(4)
C5 0.046(4) 0.046(4) 0.064(6) -0.004(4) -0.002(4) 0.005(3)
C9 0.054(5) 0.047(4) 0.052(6) 0.000(4) -0.008(4) -0.011(3)
C34 0.072(6) 0.076(6) 0.068(8) 0.007(5) 0.002(5) 0.003(5)
C40 0.100(8) 0.049(5) 0.117(10) -0.008(5) -0.069(8) 0.000(5)
C18 0.055(5) 0.049(4) 0.068(7) 0.012(4) -0.002(5) -0.002(4)
C33 0.045(4) 0.061(5) 0.048(6) -0.001(4) 0.006(4) -0.007(4)
C17 0.059(5) 0.048(4) 0.076(8) 0.008(4) -0.023(5) -0.008(4)
C26 0.036(5) 0.202(14) 0.038(6) -0.008(6) -0.004(4) -0.007(6)
C25 0.046(5) 0.165(12) 0.056(8) 0.006(6) 0.006(5) -0.002(6)
C24 0.046(5) 0.073(6) 0.048(6) 0.009(4) 0.001(4) 0.016(4)
C23 0.051(5) 0.141(10) 0.043(7) 0.005(6) -0.007(5) 0.009(5)
C22 0.038(4) 0.130(8) 0.045(6) 0.015(5) -0.013(4) -0.007(5)
C21 0.035(4) 0.075(6) 0.067(7) 0.006(4) -0.003(4) 0.004(3)
C39 0.068(5) 0.039(4) 0.055(6) -0.004(3) 0.001(5) -0.011(4)
C38 0.078(7) 0.079(6) 0.052(7) -0.001(5) 0.012(5) -0.009(5)
C35 0.091(8) 0.115(9) 0.043(7) 0.022(6) 0.010(6) 0.000(7)
C37 0.070(7) 0.112(9) 0.062(8) -0.017(6) -0.012(6) -0.004(6)
C14 0.048(4) 0.037(4) 0.067(7) -0.002(4) 0.008(4) -0.007(3)
C13 0.060(5) 0.038(4) 0.066(6) -0.002(4) 0.012(5) -0.016(4)
C48 0.110(12) 0.35(3) 0.052(9) -0.002(12) -0.003(9) -0.008(14)

loop_
_atom_type_symbol
_atom_type_description
_atom_type_scat_dispersion_real
_atom_type_scat_dispersion_imag
_atom_type_scat_source
C C 0.0181 0.0091 'International Tables Vol C Tables 4.2.6.8 and 6.1.1.4'
H H 0.0000 0.0000 'International Tables Vol C Tables 4.2.6.8 and 6.1.1.4'
Cd Cd 0.1185 4.6533 'International Tables Vol C Tables 4.2.6.8 and 6.1.1.4'
Cu Cu -1.9646 0.5888 'International Tables Vol C Tables 4.2.6.8 and 6.1.1.4'
N N 0.0311 0.0180 'International Tables Vol C Tables 4.2.6.8 and 6.1.1.4'
O O 0.0492 0.0322 'International Tables Vol C Tables 4.2.6.8 and 6.1.1.4'

loop_
_geom_angle_atom_site_label_1
_geom_angle_atom_site_label_2
_geom_angle_atom_site_label_3
_geom_angle
_geom_angle_site_symmetry_1
_geom_angle_site_symmetry_3
C27 C32 H32 119.9 . .
C27 C32 C31 120.3(10) . .
C31 C32 H32 119.9 . .
C32 C27 C28 118.0(8) . .
C32 C27 C6 120.2(9) . .
C28 C27 C6 121.7(7) . .
C27 C28 H28 120.2 . .
C29 C28 C27 119.7(8) . .
C29 C28 H28 120.2 . .
C32 C31 H31 119.2 . .
C30 C31 C32 121.6(8) . .
C30 C31 H31 119.2 . .
C28 C29 H29 118.2 . .
C28 C29 C30 123.5(9) . .
C30 C29 H29 118.2 . .
C31 C30 C29 116.8(8) . .
C31 C30 C46 122.0(7) . 7_655
C29 C30 C46 121.0(8) . 7_655
O1 Cd1 O2 105.3(3) . .
O1 Cd1 O3 105.1(3) . .
O1 Cd1 O4 86.6(2) . .
O1 Cd1 O5 89.38(19) . .
O1 Cd1 O7 97.8(4) . .
O1 Cd1 O8 153.2(4) . .
O1 Cd1 C46 97.9(3) . .
O1 Cd1 C45 100.7(3) . .
O1 Cd1 C47 125.8(4) . .
O2 Cd1 O3 83.9(2) . .
O2 Cd1 O4 139.1(2) . .
O2 Cd1 O5 54.1(2) . .
O2 Cd1 O7 130.3(2) . .
O2 Cd1 O8 95.6(3) . .
O2 Cd1 C46 111.8(2) . .
O2 Cd1 C45 28.0(3) . .
O2 Cd1 C47 114.5(3) . .
O3 Cd1 O4 55.2(2) . .
O3 Cd1 O5 138.0(2) . .
O3 Cd1 O7 131.44(19) . .
O3 Cd1 C46 28.0(2) . .
O3 Cd1 C45 111.6(2) . .
O3 Cd1 C47 114.0(3) . .
O4 Cd1 O5 166.9(3) . .
O4 Cd1 C46 27.3(2) . .
O4 Cd1 C45 166.5(3) . .
O4 Cd1 C47 86.4(2) . .
O5 Cd1 C46 165.7(3) . .
O5 Cd1 C45 26.4(2) . .
O5 Cd1 C47 85.9(2) . .
O7 Cd1 O4 84.8(2) . .
O7 Cd1 O5 83.4(2) . .
O7 Cd1 C46 107.6(2) . .
O7 Cd1 C45 105.3(2) . .
O7 Cd1 C47 28.1(2) . .
O8 Cd1 O3 93.4(2) . .
O8 Cd1 O4 88.4(2) . .
O8 Cd1 O5 89.6(2) . .
O8 Cd1 O7 55.6(2) . .
O8 Cd1 C46 89.3(2) . .
O8 Cd1 C45 90.0(2) . .
O8 Cd1 C47 27.5(3) . .
C46 Cd1 C45 139.3(3) . .
C46 Cd1 C47 99.6(3) . .
C47 Cd1 C45 98.3(2) . .
N1 Cu1 N3 175.5(3) . .
N1 Cu1 N2 90.4(3) . .
N1 Cu1 N4 90.1(3) . .
N2 Cu1 N3 89.6(3) . .
N4 Cu1 N3 90.1(3) . .
N4 Cu1 N2 176.7(3) . .
C45 O2 Cd1 94.6(6) . .
C46 O3 Cd1 91.5(6) . .
C46 O4 Cd1 89.0(4) . .
C45 O5 Cd1 88.7(4) . .
C47 O7 Cd1 90.0(6) . .
C47 O8 Cd1 92.3(6) . .
C30 C46 Cd1 170.0(6) 7_665 .
O3 C46 C30 115.8(9) . 7_665
O3 C46 Cd1 60.6(4) . .
O4 C46 C30 120.1(7) . 7_665
O4 C46 Cd1 63.8(4) . .
O4 C46 O3 124.0(8) . .
C7 N3 Cu1 126.7(6) . .
C10 N3 Cu1 126.0(5) . .
C10 N3 C7 106.0(7) . .
O2 C45 Cd1 57.4(4) . .
O2 C45 C42 117.1(9) . .
O5 C45 Cd1 64.9(4) . .
O5 C45 O2 121.3(8) . .
O5 C45 C42 121.6(7) . .
C42 C45 Cd1 168.9(7) . .
C12 C11 C10 121.7(9) . .
C12 C11 C33 119.4(8) . .
C10 C11 C33 118.9(8) . .
C42 C43 H43 119.6 . .
C42 C43 C44 120.9(9) . .
C44 C43 H43 119.6 . .
C43 C42 C45 120.1(8) . .
C43 C42 C41 116.4(8) . .
C41 C42 C45 123.4(7) . .
C20 N1 Cu1 126.6(5) . .
C17 N1 Cu1 127.1(6) . .
C17 N1 C20 105.5(7) . .
C2 N2 Cu1 126.6(5) . .
C5 N2 Cu1 127.3(6) . .
C5 N2 C2 105.1(7) . .
C12 N4 Cu1 127.0(5) . .
C12 N4 C15 104.9(7) . .
C15 N4 Cu1 127.4(6) . .
O7 C47 Cd1 61.9(5) . .
O7 C47 C24 118(2) . 5_575
O8 C47 Cd1 60.2(5) . .
O8 C47 O7 122.1(10) . .
O8 C47 C24 120(2) . 5_575
C24 C47 Cd1 178.7(8) 5_575 .
C11 C12 C13 123.0(8) . .
N4 C12 C11 125.0(8) . .
N4 C12 C13 111.7(8) . .
N1 C20 C19 109.1(7) . .
C1 C20 N1 125.0(8) . .
C1 C20 C19 125.9(10) . .
C20 C1 C2 123.5(10) . .
C20 C1 C21 117.8(8) . .
C2 C1 C21 118.7(7) . .
C42 C41 H41 119.4 . .
C40 C41 C42 121.1(8) . .
C40 C41 H41 119.4 . .
C7 C6 C27 118.2(7) . .
C5 C6 C27 119.2(7) . .
C5 C6 C7 122.5(7) . .
C20 C19 H19 126.7 . .
C18 C19 C20 106.6(9) . .
C18 C19 H19 126.7 . .
C7 C8 H8 126.8 . .
C9 C8 H8 126.8 . .
C9 C8 C7 106.5(7) . .
N3 C7 C6 125.5(7) . .
N3 C7 C8 110.5(7) . .
C6 C7 C8 123.8(7) . .
N4 C15 C16 124.7(8) . .
N4 C15 C14 110.4(7) . .
C16 C15 C14 124.7(7) . .
C37 C36 C35 120.2(10) . .
C48 C36 C35 122.1(14) . .
C48 C36 C37 117.5(14) . .
C2 C3 H3 126.8 . .
C4 C3 H3 126.8 . .
C4 C3 C2 106.4(9) . .
C15 C16 C17 122.7(7) . .
C15 C16 C39 121.5(8) . .
C17 C16 C39 115.8(8) . .
N2 C2 C1 125.7(8) . .
N2 C2 C3 110.2(8) . .
C1 C2 C3 124.1(9) . .
C43 C44 H44 119.2 . .
C39 C44 C43 121.6(7) . .
C39 C44 H44 119.2 . .
N3 C10 C11 125.9(8) . .
N3 C10 C9 111.2(8) . .
C11 C10 C9 122.4(9) . .
C3 C4 H4 126.6 . .
C3 C4 C5 106.9(8) . .
C5 C4 H4 126.6 . .
N2 C5 C6 124.8(8) . .
N2 C5 C4 111.4(8) . .
C6 C5 C4 123.5(7) . .
C8 C9 C10 105.6(8) . .
C8 C9 H9 127.2 . .
C10 C9 H9 127.2 . .
C33 C34 H34 118.3 . .
C35 C34 H34 118.3 . .
C35 C34 C33 123.5(11) . .
C41 C40 H40 118.4 . .
C41 C40 C39 123.1(10) . .
C39 C40 H40 118.4 . .
C19 C18 H18 124.9 . .
C19 C18 C17 110.1(8) . .
C17 C18 H18 124.9 . .
C34 C33 C11 121.5(8) . .
C38 C33 C11 122.0(8) . .
C38 C33 C34 116.3(10) . .
N1 C17 C16 125.2(8) . .
N1 C17 C18 108.6(9) . .
C16 C17 C18 126.2(8) . .
C25 C26 H26 120.0 . .
C25 C26 C21 120.0 . .
C21 C26 H26 120.0 . .
C26 C25 H25 120.0 . .
C26 C25 C24 120.0 . .
C24 C25 H25 120.0 . .
C25 C24 C47 120.5(5) . 5_575
C23 C24 C47 119.5(5) . 5_575
C23 C24 C25 120.0 . .
C24 C23 H23 120.0 . .
C24 C23 C22 120.0 . .
C22 C23 H23 120.0 . .
C23 C22 H22 120.0 . .
C21 C22 C23 120.0 . .
C21 C22 H22 120.0 . .
C26 C21 C1 120.9(5) . .
C22 C21 C1 119.0(5) . .
C22 C21 C26 120.0 . .
C44 C39 C16 123.2(7) . .
C44 C39 C40 116.7(8) . .
C40 C39 C16 120.1(9) . .
C33 C38 H38 119.5 . .
C33 C38 C37 121.0(10) . .
C37 C38 H38 119.5 . .
C36 C35 H35 120.9 . .
C34 C35 C36 118.2(10) . .
C34 C35 H35 120.9 . .
C36 C37 C38 120.5(11) . .
C36 C37 H37 119.8 . .
C38 C37 H37 119.8 . .
C15 C14 H14 126.1 . .
C13 C14 C15 107.7(7) . .
C13 C14 H14 126.1 . .
C12 C13 H13 127.4 . .
C14 C13 C12 105.2(8) . .
C14 C13 H13 127.4 . .

loop_
_geom_bond_atom_site_label_1
_geom_bond_atom_site_label_2
_geom_bond_distance
_geom_bond_site_symmetry_2
C32 H32 0.9500 .
C32 C27 1.376(11) .
C32 C31 1.397(12) .
C27 C28 1.405(13) .
C27 C6 1.475(11) .
C28 H28 0.9500 .
C28 C29 1.351(12) .
C31 H31 0.9500 .
C31 C30 1.367(12) .
C29 H29 0.9500 .
C29 C30 1.376(11) .
C30 C46 1.523(12) 7_655
Cd1 O1 2.254(8) .
Cd1 O2 2.316(6) .
Cd1 O3 2.364(6) .
Cd1 O4 2.435(6) .
Cd1 O5 2.480(5) .
Cd1 O7 2.379(6) .
Cd1 O8 2.342(7) .
Cd1 C46 2.714(8) .
Cd1 C45 2.740(8) .
Cd1 C47 2.696(11) .
Cu1 N3 2.007(7) .
Cu1 N1 1.969(7) .
Cu1 N2 2.003(8) .
Cu1 N4 1.985(7) .
O2 C45 1.289(10) .
O3 C46 1.273(10) .
O4 C46 1.244(12) .
O5 C45 1.219(11) .
O7 C47 1.270(11) .
O8 C47 1.246(12) .
C46 C30 1.523(12) 7_665
N3 C7 1.358(10) .
N3 C10 1.344(11) .
C45 C42 1.477(12) .
C11 C12 1.410(12) .
C11 C10 1.426(12) .
C11 C33 1.514(14) .
C43 H43 0.9500 .
C43 C42 1.374(11) .
C43 C44 1.396(12) .
C42 C41 1.412(13) .
N1 C20 1.435(12) .
N1 C17 1.391(11) .
N2 C2 1.363(12) .
N2 C5 1.359(10) .
N4 C12 1.377(11) .
N4 C15 1.378(10) .
C47 C24 1.51(4) 5_575
C12 C13 1.439(12) .
C20 C1 1.357(12) .
C20 C19 1.454(12) .
C1 C2 1.424(12) .
C1 C21 1.497(12) .
C41 H41 0.9500 .
C41 C40 1.331(13) .
C6 C7 1.416(12) .
C6 C5 1.412(13) .
C19 H19 0.9500 .
C19 C18 1.337(14) .
C8 H8 0.9500 .
C8 C7 1.444(12) .
C8 C9 1.358(12) .
C15 C16 1.399(12) .
C15 C14 1.432(12) .
C36 C35 1.381(16) .
C36 C37 1.352(17) .
C36 C48 1.390(15) .
C3 H3 0.9500 .
C3 C2 1.462(12) .
C3 C4 1.331(14) .
C16 C17 1.406(14) .
C16 C39 1.475(12) .
C44 H44 0.9500 .
C44 C39 1.363(13) .
C10 C9 1.450(12) .
C4 H4 0.9500 .
C4 C5 1.435(13) .
C9 H9 0.9500 .
C34 H34 0.9500 .
C34 C33 1.415(13) .
C34 C35 1.327(15) .
C40 H40 0.9500 .
C40 C39 1.378(12) .
C18 H18 0.9500 .
C18 C17 1.447(14) .
C33 C38 1.351(13) .
C26 H26 0.9500 .
C26 C25 1.3900 .
C26 C21 1.3900 .
C25 H25 0.9500 .
C25 C24 1.3900 .
C24 C47 1.512(12) 5_575
C24 C23 1.3900 .
C23 H23 0.9500 .
C23 C22 1.3900 .
C22 H22 0.9500 .
C22 C21 1.3900 .
C38 H38 0.9500 .
C38 C37 1.379(16) .
C35 H35 0.9500 .
C37 H37 0.9500 .
C14 H14 0.9500 .
C14 C13 1.371(13) .
C13 H13 0.9500 .
